data_6000501
loop_
_publ_author_name
'Choudhury, A.'
'Natarajan, S.'

_publ_section_title
;
 Inorganic hybrid open-framework structures: synthesis and structure of a
 cobalt phosphate-oxalate, [C4N2H12](0.5)[Co-2(HPO4)(C2O4)(1.5)]
;
_journal_name_full 'Solid State Sciences'
_journal_page_first 365
_journal_page_last 372
_journal_paper_doi 10.1016/S1293-2558(00)00146-1
_journal_volume 2
_journal_year 2000
_chemical_formula_sum 'C3 H7 Co2 N O6 P'
_space_group_name_H-M_alt 'P 1 21/c 1'
_cell_angle_alpha 90.000
_cell_angle_beta 97.700
_cell_angle_gamma 90.000
_cell_length_a 7.4940
_cell_length_b 7.7260
_cell_length_c 17.8520
_cell_volume 1024.29
_cod_database_code 6000501

loop_
_atom_site_label
_atom_site_fract_x
_atom_site_fract_y
_atom_site_fract_z
? ? ? ?
